data_7235991
loop_
_publ_author_name
'Garc\'ia-R\'ios, Jessica'
'Hern\'andez-Campos, Ren\'e Francisco'
'Rasc\'on-Cruz, Fernando'
'Moreno-Mart\'inez, V\'ictor Augusto'
'Huerta-Lavorie, Ra\'ul'
'Vel\'azquez-Carmona, Miguel-\'Angel'
'Cea-Olivares, Raymundo'
'Mart\'inez-Otero, Diego'
'Jancik, Vojtech'

_publ_section_title
;
 Homo- and heteroalumoxane silicates
;
_journal_issue 121
_journal_name_full 'RSC Advances'
_journal_page_first 99722
_journal_paper_doi 10.1039/C5RA18481A
_journal_volume 5
_journal_year 2015
_chemical_formula_moiety 'C39 H66 Al Ga N2 O5 Si'
_chemical_formula_sum 'C39 H66 Al Ga N2 O5 Si'
_chemical_formula_weight 767.72
_chemical_properties_physical 'Air-sensitive, Moisture-sensitive'
_space_group_crystal_system triclinic
_space_group_IT_number 2
_space_group_name_Hall '-P 1'
_space_group_name_H-M_alt 'P -1'
_atom_sites_solution_hydrogens mixed
_atom_sites_solution_primary direct
_atom_sites_solution_secondary difmap
_audit_creation_method SHELXL-2014/7
_audit_update_record
;
2015-10-25 deposited with the CCDC.
2015-11-12 downloaded from the CCDC.
;
_cell_angle_alpha 71.71(3)
_cell_angle_beta 88.35(3)
_cell_angle_gamma 63.76(2)
_cell_formula_units_Z 2
_cell_length_a 10.899(2)
_cell_length_b 12.289(3)
_cell_length_c 19.083(3)
_cell_measurement_reflns_used 6368
_cell_measurement_temperature 173(2)
_cell_measurement_theta_max 25.27
_cell_measurement_theta_min 2.25
_cell_volume 2158.5(10)
_computing_cell_refinement 'Bruker AXS SAINT (v 7.01A, Bruker 2003)'
_computing_data_collection 'SMART V 5.625 (Bruker, 1999)'
_computing_data_reduction 'Bruker AXS SAINT (v 7.01A, Bruker 2003)'
_computing_molecular_graphics 'Bruker AXS SHELXTL (v 6.12)'
_computing_publication_material 'SHELXL-97 (Sheldrick, 1997)'
_computing_structure_refinement 'SHELXL-2014/7 (Sheldrick, 2014)'
_computing_structure_solution 'SHELXS-97 (Sheldrick, 1990)'
_diffrn_ambient_temperature 173(2)
_diffrn_detector_area_resol_mean 0.661
_diffrn_measured_fraction_theta_full 0.998
_diffrn_measured_fraction_theta_max 0.993
_diffrn_measurement_device_type 'Bruker Smart Apex CCD diffractometer'
_diffrn_measurement_method 'omega scan'
_diffrn_radiation_type MoK\a
_diffrn_radiation_wavelength 0.71073
_diffrn_reflns_av_R_equivalents 0.0603
_diffrn_reflns_av_unetI/netI 0.0675
_diffrn_reflns_Laue_measured_fraction_full 0.998
_diffrn_reflns_Laue_measured_fraction_max 0.993
_diffrn_reflns_limit_h_max 13
_diffrn_reflns_limit_h_min -13
_diffrn_reflns_limit_k_max 14
_diffrn_reflns_limit_k_min -14
_diffrn_reflns_limit_l_max 22
_diffrn_reflns_limit_l_min -22
_diffrn_reflns_number 23551
_diffrn_reflns_point_group_measured_fraction_full 0.998
_diffrn_reflns_point_group_measured_fraction_max 0.993
_diffrn_reflns_theta_full 25.242
_diffrn_reflns_theta_max 25.384
_diffrn_reflns_theta_min 1.908
_exptl_absorpt_coefficient_mu 0.726
_exptl_absorpt_correction_T_max 0.9402
_exptl_absorpt_correction_T_min 0.8053
_exptl_absorpt_correction_type multi-scan
_exptl_absorpt_process_details 'Sadabs, Sheldrick 1996'
_exptl_crystal_colour colorless
_exptl_crystal_density_diffrn 1.181
_exptl_crystal_density_method 'not measured'
_exptl_crystal_description block
_exptl_crystal_F_000 824
_exptl_crystal_recrystallization_method 'Re-crystallisation from solvent: Toluene'
_exptl_crystal_size_max 0.312
_exptl_crystal_size_mid 0.224
_exptl_crystal_size_min 0.086
_refine_diff_density_max 0.451
_refine_diff_density_min -0.282
_refine_diff_density_rms 0.068
_refine_ls_extinction_method none
_refine_ls_goodness_of_fit_ref 1.014
_refine_ls_hydrogen_treatment mixed
_refine_ls_matrix_type full
_refine_ls_number_parameters 463
_refine_ls_number_reflns 7883
_refine_ls_number_restraints 1
_refine_ls_restrained_S_all 1.014
_refine_ls_R_factor_all 0.0722
_refine_ls_R_factor_gt 0.0503
_refine_ls_shift/su_max 0.001
_refine_ls_shift/su_mean 0.000
_refine_ls_structure_factor_coef Fsqd
_refine_ls_weighting_details 'w=1/[\s^2^(Fo^2^)+(0.0580P)^2^] where P=(Fo^2^+2Fc^2^)/3'
_refine_ls_weighting_scheme calc
_refine_ls_wR_factor_gt 0.1102
_refine_ls_wR_factor_ref 0.1200
_reflns_Friedel_coverage 0.000
_reflns_number_gt 5956
_reflns_number_total 7883
_reflns_threshold_expression 'I > 2\s(I)'
_cod_data_source_file c5ra18481a2.cif
_cod_data_source_block Comp7
_cod_original_cell_volume 2158.5(9)
_cod_database_code 7235991
_shelx_shelxl_version_number 2014/7
_shelx_space_group_comment
; 
The symmetry employed for this shelxl refinement is uniquely defined 
by the following loop, which should always be used as a source of 
symmetry information in preference to the above space-group names. 
They are only intended as comments. 
;
_shelx_estimated_absorpt_t_min 0.805
_shelx_estimated_absorpt_t_max 0.940

loop_
_space_group_symop_operation_xyz
'x, y, z'
'-x, -y, -z'

loop_
_atom_site_label
_atom_site_type_symbol
_atom_site_fract_x
_atom_site_fract_y
_atom_site_fract_z
_atom_site_U_iso_or_equiv
_atom_site_adp_type
_atom_site_occupancy
_atom_site_site_symmetry_order
_atom_site_calc_flag
_atom_site_refinement_flags_posn
_atom_site_refinement_flags_adp
Ga1 Ga 0.14163(3) 0.78428(3) 0.12886(2) 0.02898(12) Uani 1 1 d . .
Si1 Si 0.13400(8) 0.71596(8) 0.29686(4) 0.0237(2) Uani 1 1 d . .
Al1 Al -0.15758(8) 0.84422(8) 0.20862(5) 0.0212(2) Uani 1 1 d . .
O1 O -0.03092(19) 0.76839(18) 0.28153(10) 0.0249(5) Uani 1 1 d . .
N1 N -0.2577(2) 0.7583(2) 0.19485(13) 0.0240(5) Uani 1 1 d . .
C1 C -0.5541(3) 1.1390(3) 0.20975(19) 0.0394(8) Uani 1 1 d . .
H1A H -0.5470 1.1374 0.2612 0.059 Uiso 1 1 calc R U
H1B H -0.6437 1.1453 0.1963 0.059 Uiso 1 1 calc R U
H1C H -0.5456 1.2136 0.1763 0.059 Uiso 1 1 calc R U
N2 N -0.3084(2) 0.9881(2) 0.21972(12) 0.0227(5) Uani 1 1 d . .
O2 O 0.1904(2) 0.77264(19) 0.22287(11) 0.0276(5) Uani 1 1 d . .
C2 C -0.4407(3) 1.0176(3) 0.20284(16) 0.0267(7) Uani 1 1 d . .
O3 O 0.19498(19) 0.56009(18) 0.32561(11) 0.0307(5) Uani 1 1 d . .
C3 C -0.4792(3) 0.9383(3) 0.18127(17) 0.0309(7) Uani 1 1 d . .
H3A H -0.5741 0.9732 0.1640 0.037 Uiso 1 1 calc R U
O4 O 0.1726(2) 0.7524(2) 0.36509(11) 0.0325(5) Uani 1 1 d . .
C4 C -0.3943(3) 0.8120(3) 0.18189(16) 0.0265(7) Uani 1 1 d . .
O5 O -0.0710(2) 0.87114(19) 0.12976(11) 0.0276(5) Uani 1 1 d D .
H5 H -0.113(3) 0.920(3) 0.0891(10) 0.033 Uiso 1 1 d D U
C5 C -0.4676(3) 0.7402(3) 0.16842(19) 0.0378(8) Uani 1 1 d . .
H5A H -0.4047 0.6476 0.1859 0.057 Uiso 1 1 calc R U
H5B H -0.4978 0.7692 0.1150 0.057 Uiso 1 1 calc R U
H5C H -0.5480 0.7568 0.1955 0.057 Uiso 1 1 calc R U
C6 C -0.1754(3) 0.6278(3) 0.19491(17) 0.0276(7) Uani 1 1 d . .
C7 C -0.1558(3) 0.6043(3) 0.12705(19) 0.0352(8) Uani 1 1 d . .
C8 C -0.0659(4) 0.4796(4) 0.1299(2) 0.0483(10) Uani 1 1 d . .
H8A H -0.0499 0.4605 0.0850 0.058 Uiso 1 1 calc R U
C9 C 0.0004(4) 0.3832(4) 0.1967(3) 0.0538(11) Uani 1 1 d . .
H9A H 0.0630 0.2993 0.1970 0.065 Uiso 1 1 calc R U
C10 C -0.0230(3) 0.4069(3) 0.2628(2) 0.0429(9) Uani 1 1 d . .
H10A H 0.0230 0.3390 0.3083 0.051 Uiso 1 1 calc R U
C11 C -0.1132(3) 0.5295(3) 0.26400(18) 0.0309(7) Uani 1 1 d . .
C12 C -0.1461(3) 0.5544(3) 0.33708(17) 0.0323(7) Uani 1 1 d . .
H12A H -0.1516 0.6404 0.3310 0.039 Uiso 1 1 calc R U
C13 C -0.0388(4) 0.4557(4) 0.4043(2) 0.0566(11) Uani 1 1 d . .
H13A H 0.0519 0.4505 0.3941 0.085 Uiso 1 1 calc R U
H13B H -0.0351 0.3711 0.4137 0.085 Uiso 1 1 calc R U
H13C H -0.0644 0.4822 0.4481 0.085 Uiso 1 1 calc R U
C14 C -0.2865(3) 0.5616(4) 0.3545(2) 0.0490(10) Uani 1 1 d . .
H14A H -0.3580 0.6309 0.3142 0.074 Uiso 1 1 calc R U
H14B H -0.3063 0.5791 0.4014 0.074 Uiso 1 1 calc R U
H14C H -0.2854 0.4794 0.3592 0.074 Uiso 1 1 calc R U
C15 C -0.2284(4) 0.7060(3) 0.05190(18) 0.0429(9) Uani 1 1 d . .
H15A H -0.2925 0.7874 0.0608 0.052 Uiso 1 1 calc R U
C16 C -0.1280(4) 0.7341(4) 0.0011(2) 0.0572(11) Uani 1 1 d . .
H16A H -0.0761 0.7634 0.0252 0.086 Uiso 1 1 calc R U
H16B H -0.1794 0.8014 -0.0461 0.086 Uiso 1 1 calc R U
H16C H -0.0638 0.6556 -0.0085 0.086 Uiso 1 1 calc R U
C17 C -0.3148(5) 0.6670(4) 0.0121(2) 0.0629(12) Uani 1 1 d . .
H17A H -0.3795 0.6488 0.0447 0.094 Uiso 1 1 calc R U
H17B H -0.2536 0.5899 0.0003 0.094 Uiso 1 1 calc R U
H17C H -0.3664 0.7376 -0.0340 0.094 Uiso 1 1 calc R U
C18 C -0.2822(3) 1.0637(3) 0.25699(16) 0.0240(6) Uani 1 1 d . .
C19 C -0.2657(3) 1.1711(3) 0.21528(17) 0.0296(7) Uani 1 1 d . .
C20 C -0.2392(3) 1.2399(3) 0.25353(19) 0.0358(8) Uani 1 1 d . .
H20A H -0.2278 1.3134 0.2262 0.043 Uiso 1 1 calc R U
C21 C -0.2293(3) 1.2041(3) 0.32982(19) 0.0388(8) Uani 1 1 d . .
H21A H -0.2110 1.2521 0.3549 0.047 Uiso 1 1 calc R U
C22 C -0.2462(3) 1.0979(3) 0.36959(18) 0.0371(8) Uani 1 1 d . .
H22A H -0.2396 1.0735 0.4223 0.044 Uiso 1 1 calc R U
C23 C -0.2729(3) 1.0253(3) 0.33464(16) 0.0296(7) Uani 1 1 d . .
C24 C -0.2922(3) 0.9100(3) 0.38156(17) 0.0351(8) Uani 1 1 d . .
H24A H -0.3062 0.8681 0.3474 0.042 Uiso 1 1 calc R U
C25 C -0.1657(4) 0.8094(3) 0.43884(18) 0.0479(10) Uani 1 1 d . .
H25A H -0.0836 0.7831 0.4133 0.072 Uiso 1 1 calc R U
H25B H -0.1799 0.7341 0.4650 0.072 Uiso 1 1 calc R U
H25C H -0.1530 0.8467 0.4748 0.072 Uiso 1 1 calc R U
C26 C -0.4195(4) 0.9506(3) 0.4219(2) 0.0463(9) Uani 1 1 d . .
H26A H -0.5012 1.0124 0.3854 0.069 Uiso 1 1 calc R U
H26B H -0.4076 0.9907 0.4565 0.069 Uiso 1 1 calc R U
H26C H -0.4313 0.8746 0.4497 0.069 Uiso 1 1 calc R U
C27 C -0.2724(4) 1.2134(3) 0.13112(18) 0.0382(8) Uani 1 1 d . .
H27A H -0.2996 1.1576 0.1135 0.046 Uiso 1 1 calc R U
C28 C -0.1291(4) 1.1923(4) 0.1087(2) 0.0532(10) Uani 1 1 d . .
H28A H -0.0620 1.1021 0.1331 0.080 Uiso 1 1 calc R U
H28B H -0.1013 1.2481 0.1240 0.080 Uiso 1 1 calc R U
H28C H -0.1326 1.2135 0.0545 0.080 Uiso 1 1 calc R U
C29 C -0.3802(4) 1.3539(4) 0.0933(2) 0.0655(12) Uani 1 1 d . .
H29A H -0.4705 1.3654 0.1087 0.098 Uiso 1 1 calc R U
H29B H -0.3855 1.3750 0.0391 0.098 Uiso 1 1 calc R U
H29C H -0.3534 1.4109 0.1078 0.098 Uiso 1 1 calc R U
C30 C 0.3341(3) 0.4584(3) 0.3540(2) 0.0394(8) Uani 1 1 d . .
C31 C 0.3574(4) 0.4337(4) 0.4365(2) 0.0685(13) Uani 1 1 d . .
H31A H 0.2859 0.4139 0.4611 0.103 Uiso 1 1 calc R U
H31B H 0.3530 0.5105 0.4441 0.103 Uiso 1 1 calc R U
H31C H 0.4483 0.3607 0.4578 0.103 Uiso 1 1 calc R U
C32 C 0.3389(4) 0.3416(3) 0.3408(3) 0.0594(12) Uani 1 1 d . .
H32A H 0.3170 0.3613 0.2874 0.089 Uiso 1 1 calc R U
H32B H 0.2714 0.3185 0.3679 0.089 Uiso 1 1 calc R U
H32C H 0.4316 0.2693 0.3584 0.089 Uiso 1 1 calc R U
C33 C 0.4379(4) 0.4951(4) 0.3128(3) 0.0602(12) Uani 1 1 d . .
H33A H 0.4192 0.5110 0.2596 0.090 Uiso 1 1 calc R U
H33B H 0.5311 0.4248 0.3322 0.090 Uiso 1 1 calc R U
H33C H 0.4307 0.5733 0.3197 0.090 Uiso 1 1 calc R U
C34 C 0.2018(3) 0.8553(3) 0.36673(19) 0.0379(8) Uani 1 1 d . .
C35 C 0.3536(4) 0.8147(4) 0.3571(2) 0.0569(11) Uani 1 1 d . .
H35A H 0.4112 0.7354 0.3979 0.085 Uiso 1 1 calc R U
H35B H 0.3764 0.8831 0.3579 0.085 Uiso 1 1 calc R U
H35C H 0.3706 0.7997 0.3095 0.085 Uiso 1 1 calc R U
C36 C 0.1113(4) 0.9801(3) 0.3060(2) 0.0574(11) Uani 1 1 d . .
H36A H 0.0142 1.0011 0.3103 0.086 Uiso 1 1 calc R U
H36B H 0.1326 0.9708 0.2573 0.086 Uiso 1 1 calc R U
H36C H 0.1285 1.0493 0.3110 0.086 Uiso 1 1 calc R U
C37 C 0.1759(5) 0.8667(5) 0.4432(2) 0.0729(13) Uani 1 1 d . .
H37A H 0.0783 0.8922 0.4487 0.109 Uiso 1 1 calc R U
H37B H 0.1997 0.9319 0.4489 0.109 Uiso 1 1 calc R U
H37C H 0.2329 0.7835 0.4814 0.109 Uiso 1 1 calc R U
C38 C 0.1923(4) 0.6134(3) 0.1222(2) 0.0470(9) Uani 1 1 d . .
H38A H 0.2924 0.5600 0.1350 0.070 Uiso 1 1 calc R U
H38B H 0.1648 0.6227 0.0714 0.070 Uiso 1 1 calc R U
H38C H 0.1451 0.5722 0.1570 0.070 Uiso 1 1 calc R U
C39 C 0.1761(3) 0.9162(3) 0.05420(18) 0.0398(8) Uani 1 1 d . .
H39A H 0.2206 0.8830 0.0149 0.060 Uiso 1 1 calc R U
H39B H 0.2366 0.9379 0.0779 0.060 Uiso 1 1 calc R U
H39C H 0.0884 0.9935 0.0325 0.060 Uiso 1 1 calc R U

loop_
_atom_site_aniso_label
_atom_site_aniso_U_11
_atom_site_aniso_U_22
_atom_site_aniso_U_33
_atom_site_aniso_U_23
_atom_site_aniso_U_13
_atom_site_aniso_U_12
Ga1 0.0282(2) 0.0338(2) 0.0255(2) -0.01100(16) 0.00734(14) -0.01410(16)
Si1 0.0200(4) 0.0248(5) 0.0236(4) -0.0072(4) 0.0023(3) -0.0085(4)
Al1 0.0199(4) 0.0211(5) 0.0224(5) -0.0085(4) 0.0030(4) -0.0084(4)
O1 0.0197(10) 0.0275(11) 0.0254(11) -0.0088(9) 0.0021(8) -0.0090(9)
N1 0.0236(14) 0.0244(13) 0.0240(13) -0.0089(11) 0.0037(10) -0.0106(11)
C1 0.0277(18) 0.039(2) 0.043(2) -0.0162(17) -0.0022(15) -0.0056(15)
N2 0.0228(13) 0.0241(13) 0.0201(13) -0.0079(11) 0.0011(10) -0.0093(11)
O2 0.0238(11) 0.0330(12) 0.0271(11) -0.0104(9) 0.0043(9) -0.0136(9)
C2 0.0225(16) 0.0286(17) 0.0201(15) -0.0059(13) 0.0010(12) -0.0057(13)
O3 0.0203(11) 0.0239(11) 0.0395(13) -0.0055(10) 0.0005(9) -0.0062(9)
C3 0.0214(16) 0.0345(18) 0.0318(18) -0.0095(15) -0.0039(13) -0.0092(14)
O4 0.0320(12) 0.0400(13) 0.0265(12) -0.0115(10) 0.0007(9) -0.0169(10)
C4 0.0258(17) 0.0342(18) 0.0222(16) -0.0098(14) 0.0004(13) -0.0157(14)
O5 0.0252(12) 0.0319(13) 0.0217(11) -0.0063(10) 0.0013(9) -0.0113(10)
C5 0.0312(19) 0.044(2) 0.044(2) -0.0171(17) 0.0018(15) -0.0200(16)
C6 0.0279(17) 0.0263(17) 0.0364(18) -0.0131(14) 0.0086(14) -0.0175(14)
C7 0.041(2) 0.0381(19) 0.043(2) -0.0235(17) 0.0153(16) -0.0259(17)
C8 0.052(2) 0.048(2) 0.065(3) -0.039(2) 0.025(2) -0.029(2)
C9 0.040(2) 0.036(2) 0.094(3) -0.036(2) 0.016(2) -0.0148(18)
C10 0.0332(19) 0.0246(18) 0.067(3) -0.0133(18) 0.0030(18) -0.0112(15)
C11 0.0221(16) 0.0293(18) 0.044(2) -0.0089(15) 0.0015(14) -0.0159(14)
C12 0.0321(18) 0.0283(17) 0.0327(18) -0.0012(14) -0.0013(14) -0.0165(15)
C13 0.036(2) 0.069(3) 0.049(2) 0.001(2) -0.0060(18) -0.023(2)
C14 0.036(2) 0.062(3) 0.040(2) -0.0106(19) 0.0037(16) -0.0187(19)
C15 0.064(2) 0.049(2) 0.034(2) -0.0232(17) 0.0138(18) -0.035(2)
C16 0.085(3) 0.071(3) 0.047(2) -0.034(2) 0.030(2) -0.054(3)
C17 0.088(3) 0.084(3) 0.044(2) -0.030(2) 0.006(2) -0.057(3)
C18 0.0202(15) 0.0199(15) 0.0302(17) -0.0130(13) 0.0026(13) -0.0046(13)
C19 0.0292(17) 0.0260(17) 0.0330(18) -0.0125(14) 0.0045(14) -0.0102(14)
C20 0.0319(18) 0.0247(17) 0.051(2) -0.0163(16) 0.0083(16) -0.0104(15)
C21 0.040(2) 0.038(2) 0.050(2) -0.0315(18) 0.0113(17) -0.0164(17)
C22 0.0364(19) 0.046(2) 0.0309(18) -0.0231(17) 0.0061(15) -0.0134(17)
C23 0.0288(17) 0.0280(17) 0.0260(17) -0.0099(14) 0.0022(13) -0.0074(14)
C24 0.047(2) 0.0326(18) 0.0241(17) -0.0102(15) 0.0075(15) -0.0170(16)
C25 0.046(2) 0.044(2) 0.0300(19) -0.0005(17) 0.0066(16) -0.0087(18)
C26 0.040(2) 0.044(2) 0.047(2) -0.0092(18) 0.0112(17) -0.0168(18)
C27 0.047(2) 0.0292(18) 0.0352(19) -0.0026(15) 0.0005(16) -0.0195(16)
C28 0.071(3) 0.067(3) 0.042(2) -0.024(2) 0.020(2) -0.045(2)
C29 0.075(3) 0.043(2) 0.051(3) 0.007(2) -0.006(2) -0.018(2)
C30 0.0239(17) 0.0247(18) 0.055(2) -0.0051(16) -0.0018(16) -0.0034(14)
C31 0.062(3) 0.049(3) 0.063(3) 0.002(2) -0.022(2) -0.010(2)
C32 0.033(2) 0.029(2) 0.100(3) -0.017(2) 0.000(2) -0.0027(17)
C33 0.025(2) 0.043(2) 0.103(3) -0.018(2) 0.012(2) -0.0111(17)
C34 0.038(2) 0.043(2) 0.039(2) -0.0237(17) 0.0016(16) -0.0165(17)
C35 0.039(2) 0.072(3) 0.077(3) -0.035(2) 0.008(2) -0.033(2)
C36 0.057(3) 0.037(2) 0.075(3) -0.027(2) -0.007(2) -0.013(2)
C37 0.085(3) 0.099(4) 0.062(3) -0.056(3) 0.017(2) -0.045(3)
C38 0.050(2) 0.043(2) 0.047(2) -0.0246(18) 0.0033(18) -0.0146(18)
C39 0.0319(19) 0.053(2) 0.0305(19) -0.0043(17) 0.0031(15) -0.0221(17)

loop_
_atom_type_symbol
_atom_type_description
_atom_type_scat_dispersion_real
_atom_type_scat_dispersion_imag
_atom_type_scat_source
C C 0.0033 0.0016 'International Tables Vol C Tables 4.2.6.8 and 6.1.1.4'
H H 0.0000 0.0000 'International Tables Vol C Tables 4.2.6.8 and 6.1.1.4'
N N 0.0061 0.0033 'International Tables Vol C Tables 4.2.6.8 and 6.1.1.4'
O O 0.0106 0.0060 'International Tables Vol C Tables 4.2.6.8 and 6.1.1.4'
Al Al 0.0645 0.0514 'International Tables Vol C Tables 4.2.6.8 and 6.1.1.4'
Si Si 0.0817 0.0704 'International Tables Vol C Tables 4.2.6.8 and 6.1.1.4'
Ga Ga 0.2307 1.6083 'International Tables Vol C Tables 4.2.6.8 and 6.1.1.4'

loop_
_geom_angle_atom_site_label_1
_geom_angle_atom_site_label_2
_geom_angle_atom_site_label_3
_geom_angle
O2 Ga1 C39 110.46(12)
O2 Ga1 C38 111.37(13)
C39 Ga1 C38 123.26(15)
O2 Ga1 O5 97.17(9)
C39 Ga1 O5 104.48(12)
C38 Ga1 O5 106.42(13)
O2 Si1 O1 110.38(11)
O2 Si1 O4 110.81(11)
O1 Si1 O4 110.81(11)
O2 Si1 O3 114.10(11)
O1 Si1 O3 103.73(11)
O4 Si1 O3 106.77(12)
O1 Al1 O5 103.93(10)
O1 Al1 N2 112.44(11)
O5 Al1 N2 117.25(11)
O1 Al1 N1 118.33(11)
O5 Al1 N1 108.64(10)
N2 Al1 N1 96.87(11)
Si1 O1 Al1 139.09(13)
C4 N1 C6 119.8(2)
C4 N1 Al1 124.3(2)
C6 N1 Al1 115.78(18)
C2 N2 C18 117.3(2)
C2 N2 Al1 123.8(2)
C18 N2 Al1 118.44(18)
Si1 O2 Ga1 125.79(12)
N2 C2 C3 122.9(3)
N2 C2 C1 119.7(3)
C3 C2 C1 117.3(3)
C30 O3 Si1 130.80(19)
C2 C3 C4 127.8(3)
C34 O4 Si1 132.1(2)
N1 C4 C3 122.2(3)
N1 C4 C5 121.7(3)
C3 C4 C5 116.1(3)
H5 O5 Al1 122(2)
H5 O5 Ga1 113(2)
Al1 O5 Ga1 125.72(11)
C7 C6 C11 122.5(3)
C7 C6 N1 119.6(3)
C11 C6 N1 117.9(3)
C8 C7 C6 117.2(3)
C8 C7 C15 118.9(3)
C6 C7 C15 123.9(3)
C9 C8 C7 121.3(3)
C10 C9 C8 120.8(3)
C9 C10 C11 120.9(3)
C10 C11 C6 117.3(3)
C10 C11 C12 121.1(3)
C6 C11 C12 121.6(3)
C11 C12 C14 110.8(3)
C11 C12 C13 114.8(3)
C14 C12 C13 108.5(3)
C7 C15 C16 112.4(3)
C7 C15 C17 111.5(3)
C16 C15 C17 109.2(3)
C19 C18 C23 121.6(3)
C19 C18 N2 119.9(3)
C23 C18 N2 118.5(3)
C20 C19 C18 117.9(3)
C20 C19 C27 119.4(3)
C18 C19 C27 122.7(3)
C21 C20 C19 121.6(3)
C20 C21 C22 119.3(3)
C21 C22 C23 121.8(3)
C22 C23 C18 117.8(3)
C22 C23 C24 119.3(3)
C18 C23 C24 122.9(3)
C23 C24 C26 111.6(3)
C23 C24 C25 112.4(3)
C26 C24 C25 109.1(3)
C19 C27 C29 112.3(3)
C19 C27 C28 109.9(3)
C29 C27 C28 110.8(3)
O3 C30 C33 110.6(3)
O3 C30 C32 105.6(3)
C33 C30 C32 110.2(3)
O3 C30 C31 108.0(3)
C33 C30 C31 111.7(3)
C32 C30 C31 110.5(3)
O4 C34 C36 111.5(3)
O4 C34 C37 105.6(3)
C36 C34 C37 111.3(3)
O4 C34 C35 107.6(3)
C36 C34 C35 110.3(3)
C37 C34 C35 110.4(3)

loop_
_geom_bond_atom_site_label_1
_geom_bond_atom_site_label_2
_geom_bond_distance
Ga1 O2 1.830(2)
Ga1 C39 1.964(3)
Ga1 C38 1.967(3)
Ga1 O5 2.081(2)
Si1 O2 1.603(2)
Si1 O1 1.618(2)
Si1 O4 1.624(2)
Si1 O3 1.627(2)
Al1 O1 1.694(2)
Al1 O5 1.774(2)
Al1 N2 1.876(2)
Al1 N1 1.893(2)
N1 C4 1.328(4)
N1 C6 1.451(4)
C1 C2 1.502(4)
N2 C2 1.344(4)
N2 C18 1.452(3)
C2 C3 1.385(4)
O3 C30 1.450(4)
C3 C4 1.408(4)
O4 C34 1.443(4)
C4 C5 1.504(4)
O5 H5 0.810(14)
C6 C7 1.404(4)
C6 C11 1.409(4)
C7 C8 1.391(5)
C7 C15 1.520(5)
C8 C9 1.377(5)
C9 C10 1.374(5)
C10 C11 1.396(4)
C11 C12 1.519(4)
C12 C14 1.527(4)
C12 C13 1.529(4)
C15 C16 1.523(5)
C15 C17 1.536(5)
C18 C19 1.397(4)
C18 C23 1.399(4)
C19 C20 1.395(4)
C19 C27 1.518(4)
C20 C21 1.375(5)
C21 C22 1.377(5)
C22 C23 1.393(4)
C23 C24 1.520(4)
C24 C26 1.527(4)
C24 C25 1.535(4)
C27 C29 1.535(5)
C27 C28 1.538(5)
C30 C33 1.510(5)
C30 C32 1.511(5)
C30 C31 1.514(5)
C34 C36 1.510(5)
C34 C37 1.516(5)
C34 C35 1.526(5)
